data_1539979
loop_
_publ_author_name
'Yarovoi, S.S.'
'Solodovnikov, S.F.'
'Mironov, Yu.V.'
'Fedorov, V.E.'

_publ_section_title
;
 The crystal structure of an octahedral cluster complex Cs4 (Re6 S8 Br6)
 (H2 O)2
;
_journal_name_full 'Zhurnal Strukturnoi Khimii (Issue-No. from 1981)'
_journal_page_first 355
_journal_page_last 358
_journal_volume 44
_journal_year 2003
_chemical_formula_sum 'Br6 Cs4 H4 O2 Re6 S8'
_chemical_name_systematic 'Cs4 ((Re Br)6 S8) (H2 O)2'
_space_group_IT_number 193
_symmetry_space_group_name_Hall '-P 6c 2'
_symmetry_space_group_name_H-M 'P 63/m c m'
_cell_angle_alpha 90
_cell_angle_beta 90
_cell_angle_gamma 120
_cell_formula_units_Z 2
_cell_length_a 9.762
_cell_length_b 9.762
_cell_length_c 18.763
_cell_volume 1548.498
_citation_journal_id_ASTM ZSTKAI
_cod_data_source_file Yarovoi_ZSTKAI_2003_456.cif
_cod_data_source_block H4Br6Cs4O2Re6S8
_cod_original_formula_sum 'H4 Br6 Cs4 O2 Re6 S8'
_cod_database_code 1539979

loop_
_symmetry_equiv_pos_as_xyz
x,y,z
x-y,x,z+1/2
-y,x-y,z
-x,-y,z+1/2
-x+y,-x,z
y,-x+y,z+1/2
-y,-x,-z
x-y,-y,-z+1/2
x,x-y,-z
y,x,-z+1/2
-x+y,y,-z
-x,-x+y,-z+1/2
-x,-y,-z
-x+y,-x,-z-1/2
y,-x+y,-z
x,y,-z-1/2
x-y,x,-z
-y,x-y,-z-1/2
y,x,z
-x+y,y,z-1/2
-x,-x+y,z
-y,-x,z-1/2
x-y,-y,z
x,x-y,z-1/2

loop_
_atom_site_label
_atom_site_type_symbol
_atom_site_fract_x
_atom_site_fract_y
_atom_site_fract_z
_atom_site_occupancy
_atom_site_U_iso_or_equiv
Br1 Br-1 0 0.3684 0.1351 1 0.0
S1 S-2 0.2835 0.2835 0.0526 1 0.0
O1 O-2 0.3333 0.6667 0.25 1 0.0
H1 H+1 0.41 0.761 0.221 0.33 0.0
Cs1 Cs+1 0.3333 0.6667 0 1 0.0
Cs2 Cs+1 0 0.6708 0.25 0.67 0.0
S2 S-2 0 0 0.1562 1 0.0
Re1 Re+3 0 0.1532 0.0564 1 0.0
